data_1519966
loop_
_publ_author_name
'Callear, Samantha K.'
'Hursthouse, Michael B.'
'Threlfall, Terence L.'

_publ_section_title
;
 Heptamethyleneiminium DL-tartrate monohydrate
;
_journal_name_full 'Crystal Structure Report Archive'
_journal_page_first 586
_journal_year 2008
_chemical_formula_sum 'C11 H23 N O7'
_chemical_formula_weight 281.30
_chemical_name_systematic
;
Heptamethyleneiminium DL-tartrate monohydrate
;
_space_group_IT_number 2
_symmetry_cell_setting triclinic
_symmetry_space_group_name_Hall '-P 1'
_symmetry_space_group_name_H-M 'P -1'
_atom_sites_solution_hydrogens geom
_atom_sites_solution_primary direct
_atom_sites_solution_secondary difmap
_cell_angle_alpha 90.87(3)
_cell_angle_beta 98.16(2)
_cell_angle_gamma 99.94(3)
_cell_formula_units_Z 4
_cell_length_a 7.3930(10)
_cell_length_b 8.215(4)
_cell_length_c 23.323(16)
_cell_measurement_reflns_used 5332
_cell_measurement_temperature 120(2)
_cell_measurement_theta_max 27.48
_cell_measurement_theta_min 2.91
_cell_volume 1380.0(12)
_computing_cell_refinement 'DENZO (Otwinowski & Minor, 1997) & COLLECT (Hooft, R.W.W., 1998)'
_computing_data_collection 'COLLECT (Hooft, R.W.W., 1998)'
_computing_data_reduction 'DENZO (Otwinowski & Minor, 1997) & COLLECT (Hooft, R.W.W., 1998)'
_computing_structure_refinement 'SHELXL-97 (Sheldrick, 1997)'
_diffrn_ambient_temperature 120(2)
_diffrn_detector_area_resol_mean 9.091
_diffrn_measured_fraction_theta_full 0.977
_diffrn_measured_fraction_theta_max 0.977
_diffrn_measurement_device_type 'Bruker-Nonius 95mm CCD camera on \k-goniostat'
_diffrn_measurement_method '\f & \w scans'
_diffrn_radiation_monochromator graphite
_diffrn_radiation_source 'Bruker-Nonius FR591 rotating anode'
_diffrn_radiation_type MoK\a
_diffrn_radiation_wavelength 0.71073
_diffrn_reflns_av_R_equivalents 0.0595
_diffrn_reflns_av_sigmaI/netI 0.0835
_diffrn_reflns_limit_h_max 8
_diffrn_reflns_limit_h_min -9
_diffrn_reflns_limit_k_max 10
_diffrn_reflns_limit_k_min -10
_diffrn_reflns_limit_l_max 30
_diffrn_reflns_limit_l_min -30
_diffrn_reflns_number 18872
_diffrn_reflns_theta_full 27.48
_diffrn_reflns_theta_max 27.48
_diffrn_reflns_theta_min 3.02
_exptl_absorpt_coefficient_mu 0.112
_exptl_absorpt_correction_T_max 0.9933
_exptl_absorpt_correction_T_min 0.9779
_exptl_absorpt_correction_type multi-scan
_exptl_absorpt_process_details 'SADABS V2.10 (Sheldrick, G.M., 2003)'
_exptl_crystal_colour colourless
_exptl_crystal_density_diffrn 1.354
_exptl_crystal_density_method 'not measured'
_exptl_crystal_description plate
_exptl_crystal_F_000 608
_exptl_crystal_size_max 0.20
_exptl_crystal_size_mid 0.20
_exptl_crystal_size_min 0.06
_refine_diff_density_max 0.688
_refine_diff_density_min -0.455
_refine_diff_density_rms 0.063
_refine_ls_extinction_coef 0.0131(19)
_refine_ls_extinction_expression Fc^*^=kFc[1+0.001xFc^2^\l^3^/sin(2\q)]^-1/4^
_refine_ls_extinction_method SHELXL
_refine_ls_goodness_of_fit_ref 1.028
_refine_ls_hydrogen_treatment mixed
_refine_ls_matrix_type full
_refine_ls_number_parameters 358
_refine_ls_number_reflns 6189
_refine_ls_number_restraints 3
_refine_ls_restrained_S_all 1.028
_refine_ls_R_factor_all 0.1192
_refine_ls_R_factor_gt 0.0588
_refine_ls_shift/su_max 0.001
_refine_ls_shift/su_mean 0.000
_refine_ls_structure_factor_coef Fsqd
_refine_ls_weighting_details 'calc w=1/[\s^2^(Fo^2^)+(0.0575P)^2^+0.8963P] where P=(Fo^2^+2Fc^2^)/3'
_refine_ls_weighting_scheme calc
_refine_ls_wR_factor_gt 0.1257
_refine_ls_wR_factor_ref 0.1525
_reflns_number_gt 3715
_reflns_number_total 6189
_reflns_threshold_expression >2sigma(I)
_cod_data_source_file eCrystal-586.cif
_cod_data_source_block 04mbh0601
_cod_depositor_comments
;
Citation :
Callear, Samantha K. and Hursthouse, Michael B. and 
Threlfall, Terence L. (2008) 
University of Southampton, Crystal Structure Report Archive. 
(doi:10.5258/ecrystals/586)

More at:
http://ecrystals.chem.soton.ac.uk/586/
;
_cod_original_sg_symbol_H-M P-1
_cod_database_code 1519966

loop_
_symmetry_equiv_pos_as_xyz
'x, y, z'
'-x, -y, -z'

loop_
_atom_site_label
_atom_site_type_symbol
_atom_site_fract_x
_atom_site_fract_y
_atom_site_fract_z
_atom_site_U_iso_or_equiv
_atom_site_adp_type
_atom_site_occupancy
_atom_site_symmetry_multiplicity
_atom_site_calc_flag
_atom_site_refinement_flags
_atom_site_disorder_assembly
_atom_site_disorder_group
C1 C -0.0589(3) 0.6607(3) 0.45582(12) 0.0241(6) Uani 1 1 d . . .
C2 C -0.2673(3) 0.6110(4) 0.45207(11) 0.0272(6) Uani 1 1 d . . .
H2 H -0.3002 0.4876 0.4495 0.033 Uiso 1 1 calc R . .
C3 C -0.3665(3) 0.6800(3) 0.39833(11) 0.0208(5) Uani 1 1 d . . .
H3 H -0.3282 0.6309 0.3634 0.025 Uiso 1 1 calc R . .
C4 C -0.5741(3) 0.6224(3) 0.39609(11) 0.0238(6) Uani 1 1 d . . .
O1A O 0.0387(2) 0.7274(2) 0.49983(8) 0.0317(5) Uani 1 1 d . . .
O1B O 0.0014(2) 0.6248(2) 0.40909(8) 0.0292(4) Uani 1 1 d . . .
H1 H 0.1154 0.6633 0.4120 0.044 Uiso 1 1 calc R . .
O2 O -0.3290(3) 0.6705(4) 0.50220(9) 0.0599(8) Uani 1 1 d . . .
H2A H -0.3683 0.5902 0.5216 0.090 Uiso 1 1 calc R . .
O3 O -0.3134(2) 0.8528(2) 0.39790(9) 0.0301(5) Uani 1 1 d . . .
H3O H -0.3832 0.8985 0.4159 0.045 Uiso 1 1 calc R . .
O4A O -0.6355(3) 0.4738(3) 0.38771(13) 0.0602(7) Uani 1 1 d . . .
O4B O -0.6691(2) 0.7317(2) 0.40495(8) 0.0283(4) Uani 1 1 d . . .
C22 C 0.1213(4) 0.0773(4) 0.38324(12) 0.0341(7) Uani 1 1 d . . .
H22A H 0.0636 -0.0039 0.4092 0.041 Uiso 1 1 calc R . .
H22B H 0.2563 0.1018 0.3974 0.041 Uiso 1 1 calc R . .
C23 C 0.0923(4) -0.0018(4) 0.32306(13) 0.0382(7) Uani 1 1 d . . .
H23A H -0.0425 -0.0230 0.3087 0.046 Uiso 1 1 calc R . .
H23B H 0.1329 -0.1104 0.3260 0.046 Uiso 1 1 calc R . .
C24 C 0.1902(5) 0.0938(4) 0.27803(14) 0.0433(8) Uani 1 1 d . . .
H24A H 0.1734 0.0208 0.2428 0.052 Uiso 1 1 calc R . .
H24B H 0.3247 0.1173 0.2929 0.052 Uiso 1 1 calc R . .
C25 C 0.1306(4) 0.2577(4) 0.25981(13) 0.0418(8) Uani 1 1 d . . .
H25B H 0.1911 0.3443 0.2897 0.050 Uiso 1 1 calc R . .
H25A H 0.1786 0.2889 0.2232 0.050 Uiso 1 1 calc R . .
C26 C -0.0771(4) 0.2585(4) 0.25086(12) 0.0390(7) Uani 1 1 d . . .
H26A H -0.1072 0.3235 0.2165 0.047 Uiso 1 1 calc R . .
H26B H -0.1433 0.1435 0.2421 0.047 Uiso 1 1 calc R . .
C27 C -0.1514(4) 0.3288(4) 0.30168(12) 0.0365(7) Uani 1 1 d . . .
H27B H -0.0796 0.4414 0.3116 0.044 Uiso 1 1 calc R . .
H27A H -0.2816 0.3406 0.2884 0.044 Uiso 1 1 calc R . .
C28 C -0.1479(4) 0.2334(4) 0.35693(12) 0.0351(7) Uani 1 1 d . . .
H28A H -0.2196 0.2824 0.3833 0.042 Uiso 1 1 calc R . .
H28B H -0.2103 0.1177 0.3473 0.042 Uiso 1 1 calc R . .
N21 N 0.0446(3) 0.2329(3) 0.38816(9) 0.0297(5) Uani 1 1 d . . .
H21A H 0.1241 0.3175 0.3746 0.036 Uiso 1 1 calc R . .
H21B H 0.0451 0.2569 0.4269 0.036 Uiso 1 1 calc R . .
C31 C 0.5601(3) 0.1897(3) 0.04043(11) 0.0196(5) Uani 1 1 d . . .
C32 C 0.7469(3) 0.1399(3) 0.03851(10) 0.0180(5) Uani 1 1 d . . .
H32 H 0.7299 0.0165 0.0357 0.022 Uiso 1 1 calc R . .
C33 C 0.8785(3) 0.2024(3) 0.09390(10) 0.0168(5) Uani 1 1 d . . .
H33 H 0.8233 0.1478 0.1270 0.020 Uiso 1 1 calc R . .
C34 C 1.0608(3) 0.1414(3) 0.09108(10) 0.0176(5) Uani 1 1 d . . .
O31A O 0.4865(2) 0.1301(2) 0.08455(8) 0.0262(4) Uani 1 1 d . . .
H31 H 0.3928 0.1725 0.0879 0.039 Uiso 1 1 calc R . .
O31B O 0.4911(2) 0.2756(2) 0.00404(7) 0.0240(4) Uani 1 1 d . . .
O32 O 0.8238(2) 0.2046(2) -0.01064(7) 0.0197(4) Uani 1 1 d . . .
H32O H 0.8438 0.1266 -0.0312 0.030 Uiso 1 1 calc R . .
O33 O 0.9012(2) 0.3747(2) 0.10444(7) 0.0230(4) Uani 1 1 d . . .
H33O H 0.8777 0.4207 0.0730 0.034 Uiso 1 1 calc R . .
O34A O 1.0500(2) -0.0078(2) 0.07899(7) 0.0234(4) Uani 1 1 d . . .
O34B O 1.2105(2) 0.2458(2) 0.10154(7) 0.0237(4) Uani 1 1 d . . .
C42 C 0.2421(3) 0.7101(3) 0.13733(11) 0.0228(6) Uani 1 1 d . . .
H42A H 0.1170 0.7202 0.1176 0.027 Uiso 1 1 calc R . .
H42B H 0.3218 0.8203 0.1379 0.027 Uiso 1 1 calc R . .
C43 C 0.2270(3) 0.6644(3) 0.19913(11) 0.0265(6) Uani 1 1 d . . .
H43A H 0.1585 0.5494 0.1982 0.032 Uiso 1 1 calc R . .
H43B H 0.1496 0.7363 0.2148 0.032 Uiso 1 1 calc R . .
C44 C 0.4063(4) 0.6751(4) 0.24233(12) 0.0356(7) Uani 1 1 d . . .
H44A H 0.3751 0.6847 0.2820 0.043 Uiso 1 1 calc R . .
H44B H 0.4530 0.5700 0.2391 0.043 Uiso 1 1 calc R . .
C45 C 0.5634(4) 0.8175(4) 0.23522(12) 0.0351(7) Uani 1 1 d . . .
H45A H 0.6257 0.8606 0.2742 0.042 Uiso 1 1 calc R . .
H45B H 0.5087 0.9078 0.2158 0.042 Uiso 1 1 calc R . .
C46 C 0.7101(4) 0.7726(4) 0.20053(12) 0.0318(7) Uani 1 1 d . . .
H46A H 0.8151 0.8668 0.2048 0.038 Uiso 1 1 calc R . .
H46B H 0.7577 0.6772 0.2187 0.038 Uiso 1 1 calc R . .
C47 C 0.6520(3) 0.7292(3) 0.13581(11) 0.0266(6) Uani 1 1 d . . .
H47A H 0.5965 0.8208 0.1177 0.032 Uiso 1 1 calc R . .
H47B H 0.7649 0.7223 0.1182 0.032 Uiso 1 1 calc R . .
C48 C 0.5144(3) 0.5683(3) 0.12083(12) 0.0252(6) Uani 1 1 d . . .
H48A H 0.5546 0.5075 0.0893 0.030 Uiso 1 1 calc R . .
H48B H 0.5175 0.4989 0.1552 0.030 Uiso 1 1 calc R . .
N41 N 0.3185(3) 0.5925(3) 0.10216(9) 0.0214(5) Uani 1 1 d . . .
H41A H 0.3101 0.6275 0.0647 0.026 Uiso 1 1 calc R . .
H41B H 0.2426 0.4909 0.1013 0.026 Uiso 1 1 calc R . .
O1W O -0.4134(3) 1.1198(3) 0.46607(11) 0.0641(7) Uani 1 1 d . . .
O2W O 0.8352(2) 0.5787(2) 0.01625(8) 0.0246(4) Uani 1 1 d D . .
H21W H 0.745(3) 0.628(4) 0.0127(15) 0.057(11) Uiso 1 1 d D . .
H22W H 0.932(3) 0.643(3) 0.0110(15) 0.057(11) Uiso 1 1 d D . .

loop_
_atom_site_aniso_label
_atom_site_aniso_U_11
_atom_site_aniso_U_22
_atom_site_aniso_U_33
_atom_site_aniso_U_23
_atom_site_aniso_U_13
_atom_site_aniso_U_12
C1 0.0200(13) 0.0231(14) 0.0311(16) 0.0065(12) 0.0061(11) 0.0064(10)
C2 0.0188(13) 0.0371(17) 0.0274(15) 0.0091(12) 0.0071(10) 0.0062(11)
C3 0.0173(12) 0.0230(14) 0.0210(13) -0.0013(11) 0.0030(9) 0.0007(10)
C4 0.0163(12) 0.0287(16) 0.0256(14) 0.0035(12) 0.0020(10) 0.0024(11)
O1A 0.0245(10) 0.0414(12) 0.0279(11) -0.0031(9) 0.0022(8) 0.0035(8)
O1B 0.0132(9) 0.0371(12) 0.0366(11) -0.0068(9) 0.0063(7) 0.0015(8)
O2 0.0296(12) 0.132(2) 0.0248(12) 0.0194(13) 0.0106(9) 0.0267(13)
O3 0.0206(10) 0.0230(10) 0.0463(12) 0.0044(9) 0.0052(8) 0.0019(7)
O4A 0.0193(11) 0.0263(13) 0.131(2) -0.0147(13) 0.0070(12) -0.0020(8)
O4B 0.0188(9) 0.0269(10) 0.0402(11) 0.0008(9) 0.0061(7) 0.0055(7)
C22 0.0332(15) 0.0384(18) 0.0301(16) 0.0052(13) 0.0001(12) 0.0082(13)
C23 0.0426(17) 0.0304(17) 0.0400(18) 0.0041(14) 0.0017(13) 0.0054(13)
C24 0.058(2) 0.0333(18) 0.0388(19) -0.0063(14) 0.0155(15) 0.0036(15)
C25 0.065(2) 0.0302(17) 0.0291(17) -0.0019(13) 0.0190(14) -0.0024(15)
C26 0.061(2) 0.0259(16) 0.0255(16) 0.0005(13) -0.0017(13) 0.0003(14)
C27 0.0407(17) 0.0328(17) 0.0311(17) 0.0006(13) -0.0063(12) 0.0026(13)
C28 0.0252(15) 0.0447(19) 0.0344(17) 0.0042(14) 0.0030(11) 0.0042(12)
N21 0.0272(12) 0.0415(15) 0.0195(12) 0.0001(10) 0.0032(9) 0.0034(10)
C31 0.0157(12) 0.0149(13) 0.0264(14) -0.0030(11) 0.0004(10) 0.0007(9)
C32 0.0157(12) 0.0179(13) 0.0207(13) -0.0008(10) 0.0030(9) 0.0036(9)
C33 0.0185(12) 0.0139(12) 0.0182(13) 0.0005(10) 0.0035(9) 0.0029(9)
C34 0.0172(12) 0.0194(14) 0.0171(13) 0.0033(10) 0.0029(9) 0.0048(10)
O31A 0.0166(9) 0.0277(11) 0.0379(11) 0.0093(9) 0.0095(7) 0.0088(7)
O31B 0.0188(9) 0.0247(10) 0.0286(10) 0.0005(8) -0.0007(7) 0.0077(7)
O32 0.0205(8) 0.0193(9) 0.0202(9) -0.0011(7) 0.0039(7) 0.0054(7)
O33 0.0263(9) 0.0186(9) 0.0235(10) -0.0014(7) -0.0008(7) 0.0065(7)
O34A 0.0204(9) 0.0187(10) 0.0326(11) -0.0007(8) 0.0052(7) 0.0066(7)
O34B 0.0157(9) 0.0224(10) 0.0328(10) -0.0005(8) 0.0039(7) 0.0026(7)
C42 0.0224(13) 0.0207(14) 0.0257(14) 0.0002(11) 0.0023(10) 0.0061(10)
C43 0.0278(14) 0.0258(15) 0.0264(15) 0.0003(12) 0.0073(11) 0.0033(11)
C44 0.0366(16) 0.0452(19) 0.0220(15) 0.0017(13) 0.0040(11) -0.0004(13)
C45 0.0345(16) 0.0412(19) 0.0252(15) -0.0106(13) 0.0016(11) -0.0020(13)
C46 0.0250(14) 0.0334(17) 0.0325(16) -0.0049(13) -0.0010(11) -0.0021(11)
C47 0.0236(13) 0.0263(15) 0.0286(15) -0.0035(12) 0.0043(10) 0.0005(11)
C48 0.0219(13) 0.0248(15) 0.0292(15) -0.0034(12) 0.0011(10) 0.0078(10)
N41 0.0218(11) 0.0191(11) 0.0220(11) -0.0007(9) 0.0001(8) 0.0026(8)
O1W 0.0619(16) 0.0570(16) 0.0544(15) 0.0061(13) -0.0120(12) -0.0254(12)
O2W 0.0190(10) 0.0223(10) 0.0332(11) 0.0035(8) 0.0039(8) 0.0050(8)

loop_
_atom_type_symbol
_atom_type_description
_atom_type_scat_dispersion_real
_atom_type_scat_dispersion_imag
_atom_type_scat_source
C C 0.0033 0.0016 'International Tables Vol C Tables 4.2.6.8 and 6.1.1.4'
H H 0.0000 0.0000 'International Tables Vol C Tables 4.2.6.8 and 6.1.1.4'
O O 0.0106 0.0060 'International Tables Vol C Tables 4.2.6.8 and 6.1.1.4'
N N 0.0061 0.0033 'International Tables Vol C Tables 4.2.6.8 and 6.1.1.4'

loop_
_geom_angle_atom_site_label_1
_geom_angle_atom_site_label_2
_geom_angle_atom_site_label_3
_geom_angle
_geom_angle_site_symmetry_1
_geom_angle_site_symmetry_3
O1A C1 O1B 125.0(2) . .
O1A C1 C2 122.1(2) . .
O1B C1 C2 113.0(2) . .
O2 C2 C1 110.6(2) . .
O2 C2 C3 109.0(2) . .
C1 C2 C3 110.7(2) . .
O2 C2 H2 108.9 . .
C1 C2 H2 108.9 . .
C3 C2 H2 108.9 . .
O3 C3 C4 113.9(2) . .
O3 C3 C2 110.9(2) . .
C4 C3 C2 108.2(2) . .
O3 C3 H3 107.9 . .
C4 C3 H3 107.9 . .
C2 C3 H3 107.9 . .
O4A C4 O4B 125.2(2) . .
O4A C4 C3 118.0(2) . .
O4B C4 C3 116.8(2) . .
C1 O1B H1 109.5 . .
C2 O2 H2A 109.5 . .
C3 O3 H3O 109.5 . .
N21 C22 C23 115.4(2) . .
N21 C22 H22A 108.4 . .
C23 C22 H22A 108.4 . .
N21 C22 H22B 108.4 . .
C23 C22 H22B 108.4 . .
H22A C22 H22B 107.5 . .
C22 C23 C24 117.1(3) . .
C22 C23 H23A 108.0 . .
C24 C23 H23A 108.0 . .
C22 C23 H23B 108.0 . .
C24 C23 H23B 108.0 . .
H23A C23 H23B 107.3 . .
C23 C24 C25 117.7(3) . .
C23 C24 H24A 107.9 . .
C25 C24 H24A 107.9 . .
C23 C24 H24B 107.9 . .
C25 C24 H24B 107.9 . .
H24A C24 H24B 107.2 . .
C26 C25 C24 116.2(3) . .
C26 C25 H25B 108.2 . .
C24 C25 H25B 108.2 . .
C26 C25 H25A 108.2 . .
C24 C25 H25A 108.2 . .
H25B C25 H25A 107.4 . .
C27 C26 C25 115.5(2) . .
C27 C26 H26A 108.4 . .
C25 C26 H26A 108.4 . .
C27 C26 H26B 108.4 . .
C25 C26 H26B 108.4 . .
H26A C26 H26B 107.5 . .
C28 C27 C26 118.0(3) . .
C28 C27 H27B 107.8 . .
C26 C27 H27B 107.8 . .
C28 C27 H27A 107.8 . .
C26 C27 H27A 107.8 . .
H27B C27 H27A 107.1 . .
N21 C28 C27 113.7(2) . .
N21 C28 H28A 108.8 . .
C27 C28 H28A 108.8 . .
N21 C28 H28B 108.8 . .
C27 C28 H28B 108.8 . .
H28A C28 H28B 107.7 . .
C22 N21 C28 117.0(2) . .
C22 N21 H21A 108.0 . .
C28 N21 H21A 108.0 . .
C22 N21 H21B 108.0 . .
C28 N21 H21B 108.0 . .
H21A N21 H21B 107.3 . .
O31B C31 O31A 125.8(2) . .
O31B C31 C32 122.7(2) . .
O31A C31 C32 111.5(2) . .
O32 C32 C31 110.55(19) . .
O32 C32 C33 110.02(19) . .
C31 C32 C33 109.83(19) . .
O32 C32 H32 108.8 . .
C31 C32 H32 108.8 . .
C33 C32 H32 108.8 . .
O33 C33 C32 113.55(19) . .
O33 C33 C34 113.43(18) . .
C32 C33 C34 107.65(19) . .
O33 C33 H33 107.3 . .
C32 C33 H33 107.3 . .
C34 C33 H33 107.3 . .
O34A C34 O34B 125.3(2) . .
O34A C34 C33 116.8(2) . .
O34B C34 C33 118.0(2) . .
C31 O31A H31 109.5 . .
C32 O32 H32O 109.5 . .
C33 O33 H33O 109.5 . .
N41 C42 C43 115.7(2) . .
N41 C42 H42A 108.3 . .
C43 C42 H42A 108.3 . .
N41 C42 H42B 108.3 . .
C43 C42 H42B 108.3 . .
H42A C42 H42B 107.4 . .
C42 C43 C44 118.5(2) . .
C42 C43 H43A 107.7 . .
C44 C43 H43A 107.7 . .
C42 C43 H43B 107.7 . .
C44 C43 H43B 107.7 . .
H43A C43 H43B 107.1 . .
C45 C44 C43 116.3(2) . .
C45 C44 H44A 108.2 . .
C43 C44 H44A 108.2 . .
C45 C44 H44B 108.2 . .
C43 C44 H44B 108.2 . .
H44A C44 H44B 107.4 . .
C44 C45 C46 115.0(2) . .
C44 C45 H45A 108.5 . .
C46 C45 H45A 108.5 . .
C44 C45 H45B 108.5 . .
C46 C45 H45B 108.5 . .
H45A C45 H45B 107.5 . .
C47 C46 C45 117.9(2) . .
C47 C46 H46A 107.8 . .
C45 C46 H46A 107.8 . .
C47 C46 H46B 107.8 . .
C45 C46 H46B 107.8 . .
H46A C46 H46B 107.2 . .
C48 C47 C46 115.5(2) . .
C48 C47 H47A 108.4 . .
C46 C47 H47A 108.4 . .
C48 C47 H47B 108.4 . .
C46 C47 H47B 108.4 . .
H47A C47 H47B 107.5 . .
N41 C48 C47 113.9(2) . .
N41 C48 H48A 108.8 . .
C47 C48 H48A 108.8 . .
N41 C48 H48B 108.8 . .
C47 C48 H48B 108.8 . .
H48A C48 H48B 107.7 . .
C42 N41 C48 118.04(19) . .
C42 N41 H41A 107.8 . .
C48 N41 H41A 107.8 . .
C42 N41 H41B 107.8 . .
C48 N41 H41B 107.8 . .
H41A N41 H41B 107.1 . .
H21W O2W H22W 110(2) . .

loop_
_geom_bond_atom_site_label_1
_geom_bond_atom_site_label_2
_geom_bond_distance
_geom_bond_site_symmetry_2
C1 O1A 1.229(3) .
C1 O1B 1.284(3) .
C1 C2 1.514(3) .
C2 O2 1.423(3) .
C2 C3 1.528(4) .
C2 H2 1.0000 .
C3 O3 1.407(3) .
C3 C4 1.519(3) .
C3 H3 1.0000 .
C4 O4A 1.229(3) .
C4 O4B 1.263(3) .
O1B H1 0.8400 .
O2 H2A 0.8400 .
O3 H3O 0.8400 .
C22 N21 1.495(4) .
C22 C23 1.509(4) .
C22 H22A 0.9900 .
C22 H22B 0.9900 .
C23 C24 1.513(4) .
C23 H23A 0.9900 .
C23 H23B 0.9900 .
C24 C25 1.535(4) .
C24 H24A 0.9900 .
C24 H24B 0.9900 .
C25 C26 1.522(4) .
C25 H25B 0.9900 .
C25 H25A 0.9900 .
C26 C27 1.521(4) .
C26 H26A 0.9900 .
C26 H26B 0.9900 .
C27 C28 1.517(4) .
C27 H27B 0.9900 .
C27 H27A 0.9900 .
C28 N21 1.504(3) .
C28 H28A 0.9900 .
C28 H28B 0.9900 .
N21 H21A 0.9200 .
N21 H21B 0.9200 .
C31 O31B 1.224(3) .
C31 O31A 1.295(3) .
C31 C32 1.513(3) .
C32 O32 1.421(3) .
C32 C33 1.526(3) .
C32 H32 1.0000 .
C33 O33 1.410(3) .
C33 C34 1.526(3) .
C33 H33 1.0000 .
C34 O34A 1.240(3) .
C34 O34B 1.268(3) .
O31A H31 0.8400 .
O32 H32O 0.8400 .
O33 H33O 0.8400 .
C42 N41 1.490(3) .
C42 C43 1.509(4) .
C42 H42A 0.9900 .
C42 H42B 0.9900 .
C43 C44 1.535(4) .
C43 H43A 0.9900 .
C43 H43B 0.9900 .
C44 C45 1.528(4) .
C44 H44A 0.9900 .
C44 H44B 0.9900 .
C45 C46 1.532(4) .
C45 H45A 0.9900 .
C45 H45B 0.9900 .
C46 C47 1.529(4) .
C46 H46A 0.9900 .
C46 H46B 0.9900 .
C47 C48 1.525(4) .
C47 H47A 0.9900 .
C47 H47B 0.9900 .
C48 N41 1.500(3) .
C48 H48A 0.9900 .
C48 H48B 0.9900 .
N41 H41A 0.9200 .
N41 H41B 0.9200 .
O2W H21W 0.829(17) .
O2W H22W 0.838(17) .

loop_
_geom_hbond_atom_site_label_D
_geom_hbond_atom_site_label_H
_geom_hbond_atom_site_label_A
_geom_hbond_distance_DH
_geom_hbond_distance_HA
_geom_hbond_distance_DA
_geom_hbond_angle_DHA
_geom_hbond_site_symmetry_A
O3 H3O O1W 0.84 2.21 2.945(4) 146.4 .
O33 H33O O2W 0.84 1.90 2.716(3) 163.7 .
O1B H1 O4B 0.84 1.63 2.459(2) 169.7 1_655
N21 H21A O4A 0.92 1.99 2.811(3) 148.2 1_655
N21 H21B O1A 0.92 1.91 2.795(3) 160.8 2_566
N21 H21B O2 0.92 2.46 3.070(3) 123.9 2_566
O31A H31 O34B 0.84 1.64 2.472(2) 173.5 1_455
N41 H41B O34B 0.92 1.99 2.822(3) 150.1 1_455
N41 H41B O33 0.92 2.55 3.297(3) 138.4 1_455
O32 H32O O34A 0.84 1.81 2.625(3) 161.6 2_755
N41 H41A O32 0.92 2.16 2.918(3) 139.7 2_665
N41 H41A O31B 0.92 2.38 3.136(3) 139.2 2_665
N41 H41A O2W 0.92 2.51 3.055(3) 118.5 2_665
O2W H21W O31B 0.829(17) 2.033(17) 2.857(2) 173(3) 2_665
O2W H22W O32 0.838(17) 2.013(18) 2.845(2) 172(3) 2_765
